data_4105005
loop_
_publ_author_name
'Isaac Alonso'
'Beatriz Trillo'
'Fernando L\'opez'
'Sergi Montserrat'
'Gregori Ujaque'
'Luis Castedo'
'Agust\'i Lled\'os'
'Jose L. Mascare\~nas'

_publ_section_title
;
 Gold-Catalyzed [4C+2C] Cycloadditions of Allenedienes, including an
 Enantioselective Version with New Phosphoramidite-Based Catalysts:
 Mechanistic Aspects of the Divergence between [4C+3C] and [4C+2C]
 Pathways
;
_journal_name_full 'Journal of the American Chemical Society'
_journal_page_first 13020
_journal_page_last 13030
_journal_paper_doi 10.1021/ja905415r
_journal_volume 131
_journal_year 2009
_chemical_formula_sum 'C40 H50 N2 O4 S2'
_chemical_formula_weight 686.94
_chemical_name_systematic
;
 ?
;
_space_group_IT_number 15
_symmetry_cell_setting monoclinic
_symmetry_space_group_name_Hall '-C 2yc'
_symmetry_space_group_name_H-M 'C 1 2/c 1'
_atom_sites_solution_hydrogens geom
_atom_sites_solution_primary direct
_atom_sites_solution_secondary difmap
_audit_creation_method SHELXL-97
_cell_angle_alpha 90.00
_cell_angle_beta 100.9530(10)
_cell_angle_gamma 90.00
_cell_formula_units_Z 4
_cell_length_a 38.3466(19)
_cell_length_b 10.7833(5)
_cell_length_c 8.6147(4)
_cell_measurement_temperature 100(2)
_cell_volume 3497.3(3)
_computing_structure_refinement 'SHELXL-97 (Sheldrick, 1997)'
_diffrn_ambient_temperature 100(2)
_diffrn_measured_fraction_theta_full 0.998
_diffrn_measured_fraction_theta_max 0.998
_diffrn_radiation_monochromator graphite
_diffrn_radiation_source 'fine-focus sealed tube'
_diffrn_radiation_type MoK\a
_diffrn_radiation_wavelength 0.71073
_diffrn_reflns_av_R_equivalents 0.0000
_diffrn_reflns_av_sigmaI/netI 0.0212
_diffrn_reflns_limit_h_max 46
_diffrn_reflns_limit_h_min -47
_diffrn_reflns_limit_k_max 13
_diffrn_reflns_limit_k_min 0
_diffrn_reflns_limit_l_max 10
_diffrn_reflns_limit_l_min 0
_diffrn_reflns_number 3575
_diffrn_reflns_theta_full 26.36
_diffrn_reflns_theta_max 26.36
_diffrn_reflns_theta_min 1.96
_exptl_absorpt_coefficient_mu 0.197
_exptl_absorpt_correction_T_max 0.9883
_exptl_absorpt_correction_T_min 0.8792
_exptl_crystal_density_diffrn 1.305
_exptl_crystal_F_000 1472
_exptl_crystal_size_max 0.67
_exptl_crystal_size_mid 0.10
_exptl_crystal_size_min 0.06
_refine_diff_density_max 0.282
_refine_diff_density_min -0.344
_refine_diff_density_rms 0.042
_refine_ls_extinction_method none
_refine_ls_goodness_of_fit_ref 0.827
_refine_ls_hydrogen_treatment mixed
_refine_ls_matrix_type full
_refine_ls_number_parameters 268
_refine_ls_number_reflns 3575
_refine_ls_number_restraints 36
_refine_ls_restrained_S_all 0.823
_refine_ls_R_factor_all 0.0469
_refine_ls_R_factor_gt 0.0377
_refine_ls_shift/su_max 0.000
_refine_ls_shift/su_mean 0.000
_refine_ls_structure_factor_coef Fsqd
_refine_ls_weighting_details 'calc w=1/[\s^2^(Fo^2^)+(0.0624P)^2^+6.6591P] where P=(Fo^2^+2Fc^2^)/3'
_refine_ls_weighting_scheme calc
_refine_ls_wR_factor_gt 0.0957
_refine_ls_wR_factor_ref 0.1017
_reflns_number_gt 3069
_reflns_number_total 3575
_reflns_threshold_expression >2sigma(I)
_cod_data_source_file ja905415r_si_3a.cif
_cod_data_source_block lm02bt1n
_cod_database_code 4105005

loop_
_symmetry_equiv_pos_as_xyz
'x, y, z'
'-x, y, -z+1/2'
'x+1/2, y+1/2, z'
'-x+1/2, y+1/2, -z+1/2'
'-x, -y, -z'
'x, -y, z-1/2'
'-x+1/2, -y+1/2, -z'
'x+1/2, -y+1/2, z-1/2'

loop_
_atom_site_label
_atom_site_type_symbol
_atom_site_fract_x
_atom_site_fract_y
_atom_site_fract_z
_atom_site_U_iso_or_equiv
_atom_site_adp_type
_atom_site_occupancy
_atom_site_symmetry_multiplicity
_atom_site_calc_flag
_atom_site_refinement_flags
_atom_site_disorder_assembly
_atom_site_disorder_group
N1 N 0.12160(4) 0.15669(13) 0.15666(16) 0.0250(3) Uani 1 1 d . B .
C2 C 0.12626(4) 0.02198(15) 0.1326(2) 0.0273(4) Uani 1 1 d . . .
H2A H 0.1139 -0.0055 0.0267 0.033 Uiso 1 1 calc R A 1
H2B H 0.1181 -0.0283 0.2150 0.033 Uiso 1 1 calc R A 1
C3A C 0.16745(7) 0.0179(2) 0.1490(4) 0.0231(6) Uani 0.755(7) 1 d P B 1
H3A H 0.1783 0.0374 0.2613 0.028 Uiso 0.755(7) 1 calc PR B 1
C3B C 0.1595(2) 0.0183(7) 0.0686(13) 0.0221(18) Uani 0.245(7) 1 d P B 2
H3B H 0.1542 0.0369 -0.0472 0.027 Uiso 0.245(7) 1 calc PR B 2
C4 C 0.18511(4) -0.09707(16) 0.1017(2) 0.0264(4) Uani 1 1 d . . .
C5 C 0.22386(5) -0.07265(18) 0.0910(2) 0.0358(4) Uani 1 1 d . B .
H5A H 0.2391 -0.1062 0.1874 0.043 Uiso 1 1 calc R . .
H5B H 0.2293 -0.1197 -0.0002 0.043 Uiso 1 1 calc R . .
C6 C 0.23388(5) 0.06006(19) 0.0733(2) 0.0369(4) Uani 1 1 d . . .
H6 H 0.2580 0.0774 0.0699 0.044 Uiso 1 1 calc R B .
C7 C 0.21203(5) 0.15347(19) 0.0621(3) 0.0449(5) Uani 1 1 d . B .
H7 H 0.2207 0.2360 0.0639 0.054 Uiso 1 1 calc R C 1
C8 C 0.15097(5) 0.22996(16) 0.1127(2) 0.0309(4) Uani 1 1 d . . .
H8A H 0.1651 0.2721 0.2060 0.037 Uiso 1 1 calc R B 1
H8B H 0.1418 0.2927 0.0311 0.037 Uiso 1 1 calc R B 1
C9A C 0.17332(6) 0.1298(2) 0.0467(3) 0.0240(7) Uani 0.755(7) 1 d P B 1
H9A H 0.1627 0.1125 -0.0664 0.029 Uiso 0.755(7) 1 calc PR B 1
C9B C 0.17846(18) 0.1260(6) 0.1575(10) 0.026(2) Uani 0.245(7) 1 d P B 2
H9B H 0.1860 0.1121 0.2739 0.031 Uiso 0.245(7) 1 calc PR B 2
S10 S 0.082432(11) 0.21805(3) 0.14030(4) 0.02238(12) Uani 1 1 d . . .
O11 O 0.06085(3) 0.12649(11) 0.19737(14) 0.0287(3) Uani 1 1 d . B .
O12 O 0.08750(3) 0.33774(11) 0.21440(13) 0.0290(3) Uani 1 1 d . B .
C13 C 0.06554(4) 0.24371(14) -0.06188(18) 0.0196(3) Uani 1 1 d . B .
C14 C 0.05310(4) 0.14390(14) -0.16021(19) 0.0228(3) Uani 1 1 d . . .
H14 H 0.0541 0.0619 -0.1192 0.027 Uiso 1 1 calc R B .
C15 C 0.03933(4) 0.16584(15) -0.31788(19) 0.0239(3) Uani 1 1 d . B .
H15 H 0.0313 0.0979 -0.3854 0.029 Uiso 1 1 calc R . .
C16 C 0.03698(4) 0.28556(15) -0.38010(18) 0.0214(3) Uani 1 1 d . . .
C17 C 0.04986(4) 0.38360(14) -0.28046(19) 0.0226(3) Uani 1 1 d . B .
H17 H 0.0487 0.4656 -0.3216 0.027 Uiso 1 1 calc R . .
C18 C 0.06427(4) 0.36387(14) -0.12272(18) 0.0215(3) Uani 1 1 d . . .
H18 H 0.0732 0.4315 -0.0564 0.026 Uiso 1 1 calc R B .
C19 C 0.02089(5) 0.30913(17) -0.55083(19) 0.0287(4) Uani 1 1 d . B .
H19A H 0.0034 0.3762 -0.5578 0.043 Uiso 1 1 calc R . .
H19B H 0.0092 0.2336 -0.5977 0.043 Uiso 1 1 calc R . .
H19C H 0.0396 0.3330 -0.6082 0.043 Uiso 1 1 calc R . .
C20 C 0.17286(4) -0.21274(15) 0.09302(18) 0.0242(3) Uani 1 1 d . B .
C21A C 0.1969(4) -0.3254(15) 0.0849(15) 0.037(2) Uani 0.581(10) 1 d PU B 1
H21A H 0.2201 -0.3142 0.1569 0.044 Uiso 0.581(10) 1 calc PR B 1
H21B H 0.2011 -0.3368 -0.0241 0.044 Uiso 0.581(10) 1 calc PR B 1
C22A C 0.17724(10) -0.4379(3) 0.1355(9) 0.0413(13) Uani 0.581(10) 1 d PU B 1
H22A H 0.1838 -0.5151 0.0859 0.050 Uiso 0.581(10) 1 calc PR B 1
H22B H 0.1823 -0.4480 0.2518 0.050 Uiso 0.581(10) 1 calc PR B 1
C23A C 0.13829(10) -0.4049(3) 0.0749(7) 0.0280(10) Uani 0.581(10) 1 d PU B 1
H23A H 0.1226 -0.4523 0.1321 0.034 Uiso 0.581(10) 1 calc PR B 1
H23B H 0.1314 -0.4225 -0.0397 0.034 Uiso 0.581(10) 1 calc PR B 1
C24A C 0.1361(8) -0.263(2) 0.108(3) 0.0252(8) Uani 0.581(10) 1 d PU B 1
H24A H 0.1171 -0.2237 0.0295 0.030 Uiso 0.581(10) 1 calc PR B 1
H24B H 0.1313 -0.2484 0.2153 0.030 Uiso 0.581(10) 1 calc PR B 1
C21B C 0.1946(7) -0.320(2) 0.0507(19) 0.031(3) Uani 0.419(10) 1 d PU B 2
H21C H 0.2018 -0.3061 -0.0523 0.038 Uiso 0.419(10) 1 calc PR B 2
H21D H 0.2162 -0.3333 0.1330 0.038 Uiso 0.419(10) 1 calc PR B 2
C22B C 0.16894(18) -0.4300(5) 0.0426(10) 0.0380(17) Uani 0.419(10) 1 d PU B 2
H22C H 0.1819 -0.5075 0.0773 0.046 Uiso 0.419(10) 1 calc PR B 2
H22D H 0.1554 -0.4414 -0.0663 0.046 Uiso 0.419(10) 1 calc PR B 2
C23B C 0.14432(17) -0.3948(5) 0.1549(11) 0.0322(15) Uani 0.419(10) 1 d PU B 2
H23C H 0.1561 -0.4043 0.2668 0.039 Uiso 0.419(10) 1 calc PR B 2
H23D H 0.1222 -0.4445 0.1349 0.039 Uiso 0.419(10) 1 calc PR B 2
C24B C 0.1371(11) -0.260(3) 0.111(5) 0.0252(8) Uani 0.419(10) 1 d PU B 2
H24C H 0.1197 -0.2516 0.0112 0.030 Uiso 0.419(10) 1 calc PR B 2
H24D H 0.1283 -0.2146 0.1959 0.030 Uiso 0.419(10) 1 calc PR B 2

loop_
_atom_site_aniso_label
_atom_site_aniso_U_11
_atom_site_aniso_U_22
_atom_site_aniso_U_33
_atom_site_aniso_U_23
_atom_site_aniso_U_13
_atom_site_aniso_U_12
N1 0.0287(7) 0.0195(7) 0.0266(7) 0.0021(5) 0.0044(6) 0.0035(6)
C2 0.0297(9) 0.0186(8) 0.0362(9) 0.0072(7) 0.0125(7) 0.0040(7)
C3A 0.0224(13) 0.0255(12) 0.0211(15) 0.0052(11) 0.0033(11) -0.0001(9)
C3B 0.023(4) 0.021(4) 0.021(4) 0.003(3) 0.001(3) 0.001(3)
C4 0.0252(8) 0.0279(9) 0.0279(8) 0.0045(7) 0.0099(7) 0.0022(7)
C5 0.0271(9) 0.0357(10) 0.0474(11) 0.0059(9) 0.0141(8) 0.0024(8)
C6 0.0266(9) 0.0407(11) 0.0462(11) 0.0032(9) 0.0141(8) -0.0072(8)
C7 0.0306(10) 0.0321(10) 0.0733(15) 0.0048(10) 0.0134(10) -0.0084(8)
C8 0.0289(9) 0.0214(8) 0.0400(10) -0.0026(7) 0.0002(7) -0.0033(7)
C9A 0.0261(12) 0.0243(11) 0.0220(17) 0.0035(9) 0.0053(9) -0.0038(9)
C9B 0.027(4) 0.025(4) 0.027(5) 0.002(3) 0.008(3) -0.002(3)
S10 0.0314(2) 0.0171(2) 0.0199(2) 0.00216(14) 0.00795(15) 0.00499(16)
O11 0.0385(7) 0.0219(6) 0.0299(6) 0.0074(5) 0.0168(5) 0.0075(5)
O12 0.0448(7) 0.0212(6) 0.0211(6) -0.0019(5) 0.0061(5) 0.0058(5)
C13 0.0216(7) 0.0180(7) 0.0205(7) 0.0007(6) 0.0075(6) 0.0033(6)
C14 0.0264(8) 0.0152(7) 0.0283(8) -0.0008(6) 0.0087(7) 0.0010(6)
C15 0.0243(8) 0.0211(8) 0.0274(8) -0.0074(6) 0.0079(6) -0.0023(6)
C16 0.0182(7) 0.0269(8) 0.0212(8) -0.0015(6) 0.0085(6) 0.0012(6)
C17 0.0264(8) 0.0181(7) 0.0247(8) 0.0028(6) 0.0083(6) 0.0007(6)
C18 0.0269(8) 0.0160(7) 0.0227(8) -0.0015(6) 0.0074(6) -0.0013(6)
C19 0.0275(9) 0.0360(10) 0.0230(8) -0.0009(7) 0.0055(7) 0.0010(7)
C20 0.0230(8) 0.0282(9) 0.0210(8) 0.0002(6) 0.0035(6) 0.0032(7)
C21A 0.025(3) 0.021(3) 0.066(7) 0.005(5) 0.011(5) 0.005(2)
C22A 0.0300(19) 0.0245(17) 0.065(4) 0.008(2) -0.001(2) 0.0024(14)
C23A 0.0310(19) 0.0191(16) 0.032(2) -0.0033(16) 0.0011(18) 0.0002(13)
C24A 0.0249(16) 0.0236(13) 0.0275(14) -0.0004(10) 0.0060(11) 0.0005(12)
C21B 0.035(5) 0.038(6) 0.021(3) -0.002(3) 0.008(3) 0.006(4)
C22B 0.043(3) 0.024(2) 0.050(4) -0.005(3) 0.016(3) 0.009(2)
C23B 0.039(3) 0.023(2) 0.037(4) -0.005(3) 0.014(3) -0.001(2)
C24B 0.0249(16) 0.0236(13) 0.0275(14) -0.0004(10) 0.0060(11) 0.0005(12)

loop_
_atom_type_symbol
_atom_type_description
_atom_type_scat_dispersion_real
_atom_type_scat_dispersion_imag
_atom_type_scat_source
C C 0.0033 0.0016 'International Tables Vol C Tables 4.2.6.8 and 6.1.1.4'
H H 0.0000 0.0000 'International Tables Vol C Tables 4.2.6.8 and 6.1.1.4'
N N 0.0061 0.0033 'International Tables Vol C Tables 4.2.6.8 and 6.1.1.4'
S S 0.1246 0.1234 'International Tables Vol C Tables 4.2.6.8 and 6.1.1.4'
O O 0.0106 0.0060 'International Tables Vol C Tables 4.2.6.8 and 6.1.1.4'

loop_
_geom_angle_atom_site_label_1
_geom_angle_atom_site_label_2
_geom_angle_atom_site_label_3
_geom_angle
C2 N1 C8 111.64(13)
C2 N1 S10 121.43(11)
C8 N1 S10 119.73(11)
N1 C2 C3B 102.3(3)
N1 C2 C3A 99.33(15)
C3B C2 C3A 26.5(4)
N1 C2 H2A 111.9
C3B C2 H2A 86.7
C3A C2 H2A 111.9
N1 C2 H2B 111.9
C3B C2 H2B 131.6
C3A C2 H2B 111.9
H2A C2 H2B 109.6
C4 C3A C9A 111.7(2)
C4 C3A C2 119.9(2)
C9A C3A C2 100.5(2)
C4 C3A H3A 108.0
C9A C3A H3A 108.0
C2 C3A H3A 108.0
C2 C3B C9B 99.0(6)
C2 C3B C4 120.3(5)
C9B C3B C4 107.0(7)
C2 C3B H3B 109.9
C9B C3B H3B 109.9
C4 C3B H3B 109.9
C20 C4 C3A 127.96(16)
C20 C4 C5 119.67(16)
C3A C4 C5 111.53(16)
C20 C4 C3B 121.9(3)
C3A C4 C3B 26.2(3)
C5 C4 C3B 115.6(3)
C6 C5 C4 116.24(15)
C6 C5 H5A 108.2
C4 C5 H5A 108.2
C6 C5 H5B 108.2
C4 C5 H5B 108.2
H5A C5 H5B 107.4
C7 C6 C5 124.94(17)
C7 C6 H6 117.5
C5 C6 H6 117.5
C6 C7 C9A 119.45(18)
C6 C7 C9B 111.7(3)
C9A C7 C9B 33.8(3)
C6 C7 H7 120.3
C9A C7 H7 120.3
C9B C7 H7 117.2
N1 C8 C9B 93.7(3)
N1 C8 C9A 102.84(14)
C9B C8 C9A 35.4(3)
N1 C8 H8A 111.2
C9B C8 H8A 83.5
C9A C8 H8A 111.2
N1 C8 H8B 111.2
C9B C8 H8B 144.1
C9A C8 H8B 111.2
H8A C8 H8B 109.1
C7 C9A C3A 109.6(2)
C7 C9A C8 117.36(18)
C3A C9A C8 100.67(19)
C7 C9A H9A 109.6
C3A C9A H9A 109.6
C8 C9A H9A 109.6
C3B C9B C8 101.1(6)
C3B C9B C7 103.3(6)
C8 C9B C7 107.5(4)
C3B C9B H9B 114.5
C8 C9B H9B 114.5
C7 C9B H9B 114.5
O11 S10 O12 120.29(7)
O11 S10 N1 105.93(7)
O12 S10 N1 106.43(7)
O11 S10 C13 108.63(7)
O12 S10 C13 106.95(7)
N1 S10 C13 108.08(7)
C14 C13 C18 120.29(14)
C14 C13 S10 119.87(12)
C18 C13 S10 119.84(12)
C15 C14 C13 119.17(14)
C15 C14 H14 120.4
C13 C14 H14 120.4
C14 C15 C16 121.43(15)
C14 C15 H15 119.3
C16 C15 H15 119.3
C17 C16 C15 118.48(14)
C17 C16 C19 120.41(15)
C15 C16 C19 121.11(15)
C18 C17 C16 121.20(14)
C18 C17 H17 119.4
C16 C17 H17 119.4
C17 C18 C13 119.41(14)
C17 C18 H18 120.3
C13 C18 H18 120.3
C16 C19 H19A 109.5
C16 C19 H19B 109.5
H19A C19 H19B 109.5
C16 C19 H19C 109.5
H19A C19 H19C 109.5
H19B C19 H19C 109.5
C4 C20 C21B 121.7(9)
C4 C20 C24B 129.2(12)
C21B C20 C24B 109.0(15)
C4 C20 C24A 130.3(8)
C21B C20 C24A 107.8(12)
C24B C20 C24A 2(2)
C4 C20 C21A 122.4(6)
C21B C20 C21A 11.1(10)
C24B C20 C21A 107.8(13)
C24A C20 C21A 106.9(10)
C20 C21A C22A 106.3(10)
C20 C21A H21A 110.5
C22A C21A H21A 110.5
C20 C21A H21B 110.5
C22A C21A H21B 110.5
H21A C21A H21B 108.7
C23A C22A C21A 102.7(7)
C23A C22A H22A 111.2
C21A C22A H22A 111.2
C23A C22A H22B 111.2
C21A C22A H22B 111.2
H22A C22A H22B 109.1
C22A C23A C24A 104.5(12)
C22A C23A H23A 110.9
C24A C23A H23A 110.9
C22A C23A H23B 110.9
C24A C23A H23B 110.9
H23A C23A H23B 108.9
C20 C24A C23A 104.4(16)
C20 C24A H24A 110.9
C23A C24A H24A 110.9
C20 C24A H24B 110.9
C23A C24A H24B 110.9
H24A C24A H24B 108.9
C22B C21B C20 102.9(16)
C22B C21B H21C 111.2
C20 C21B H21C 111.2
C22B C21B H21D 111.2
C20 C21B H21D 111.2
H21C C21B H21D 109.1
C21B C22B C23B 104.4(10)
C21B C22B H22C 110.9
C23B C22B H22C 110.9
C21B C22B H22D 110.9
C23B C22B H22D 110.9
H22C C22B H22D 108.9
C22B C23B C24B 100.8(16)
C22B C23B H23C 111.6
C24B C23B H23C 111.6
C22B C23B H23D 111.6
C24B C23B H23D 111.6
H23C C23B H23D 109.4
C20 C24B C23B 103(2)
C20 C24B H24C 111.2
C23B C24B H24C 111.2
C20 C24B H24D 111.2
C23B C24B H24D 111.2
H24C C24B H24D 109.1

loop_
_geom_bond_atom_site_label_1
_geom_bond_atom_site_label_2
_geom_bond_distance
N1 C2 1.483(2)
N1 C8 1.483(2)
N1 S10 1.6225(14)
C2 C3B 1.482(8)
C2 C3A 1.560(3)
C2 H2A 0.9900
C2 H2B 0.9900
C3A C4 1.505(3)
C3A C9A 1.537(4)
C3A H3A 1.0000
C3B C9B 1.501(12)
C3B C4 1.577(8)
C3B H3B 1.0000
C4 C20 1.330(2)
C4 C5 1.529(2)
C5 C6 1.497(3)
C5 H5A 0.9900
C5 H5B 0.9900
C6 C7 1.302(3)
C6 H6 0.9500
C7 C9A 1.487(3)
C7 C9B 1.680(7)
C7 H7 0.9500
C8 C9B 1.537(7)
C8 C9A 1.552(3)
C8 H8A 0.9900
C8 H8B 0.9900
C9A H9A 1.0000
C9B H9B 1.0000
S10 O11 1.4340(12)
S10 O12 1.4366(12)
S10 C13 1.7609(16)
C13 C14 1.396(2)
C13 C18 1.395(2)
C14 C15 1.381(2)
C14 H14 0.9500
C15 C16 1.394(2)
C15 H15 0.9500
C16 C17 1.392(2)
C16 C19 1.505(2)
C17 C18 1.383(2)
C17 H17 0.9500
C18 H18 0.9500
C19 H19A 0.9800
C19 H19B 0.9800
C19 H19C 0.9800
C20 C21B 1.51(3)
C20 C24B 1.50(4)
C20 C24A 1.54(3)
C20 C21A 1.535(19)
C21A C22A 1.535(14)
C21A H21A 0.9900
C21A H21B 0.9900
C22A C23A 1.528(6)
C22A H22A 0.9900
C22A H22B 0.9900
C23A C24A 1.56(2)
C23A H23A 0.9900
C23A H23B 0.9900
C24A H24A 0.9900
C24A H24B 0.9900
C21B C22B 1.54(2)
C21B H21C 0.9900
C21B H21D 0.9900
C22B C23B 1.522(9)
C22B H22C 0.9900
C22B H22D 0.9900
C23B C24B 1.52(3)
C23B H23C 0.9900
C23B H23D 0.9900
C24B H24C 0.9900
C24B H24D 0.9900

loop_
_geom_torsion_atom_site_label_1
_geom_torsion_atom_site_label_2
_geom_torsion_atom_site_label_3
_geom_torsion_atom_site_label_4
_geom_torsion
C8 N1 C2 C3B -1.2(5)
S10 N1 C2 C3B 149.0(5)
C8 N1 C2 C3A 25.6(2)
S10 N1 C2 C3A 175.83(16)
N1 C2 C3A C4 -167.8(2)
C3B C2 C3A C4 -68.9(7)
N1 C2 C3A C9A -45.1(2)
C3B C2 C3A C9A 53.8(7)
N1 C2 C3B C9B 33.7(7)
C3A C2 C3B C9B -52.5(7)
N1 C2 C3B C4 149.5(6)
C3A C2 C3B C4 63.3(8)
C9A C3A C4 C20 -140.6(2)
C2 C3A C4 C20 -23.6(4)
C9A C3A C4 C5 50.0(3)
C2 C3A C4 C5 167.1(2)
C9A C3A C4 C3B -54.6(7)
C2 C3A C4 C3B 62.5(7)
C2 C3B C4 C20 42.6(10)
C9B C3B C4 C20 154.3(5)
C2 C3B C4 C3A -69.5(8)
C9B C3B C4 C3A 42.1(7)
C2 C3B C4 C5 -156.5(5)
C9B C3B C4 C5 -44.8(8)
C20 C4 C5 C6 169.69(17)
C3A C4 C5 C6 -20.0(3)
C3B C4 C5 C6 8.3(5)
C4 C5 C6 C7 -2.0(3)
C5 C6 C7 C9A -7.6(4)
C5 C6 C7 C9B 29.1(4)
C2 N1 C8 C9B -30.6(4)
S10 N1 C8 C9B 178.6(3)
C2 N1 C8 C9A 3.99(19)
S10 N1 C8 C9A -146.78(14)
C6 C7 C9A C3A 37.3(3)
C9B C7 C9A C3A -48.1(5)
C6 C7 C9A C8 151.2(2)
C9B C7 C9A C8 65.8(5)
C4 C3A C9A C7 -58.9(3)
C2 C3A C9A C7 172.76(18)
C4 C3A C9A C8 176.74(19)
C2 C3A C9A C8 48.5(2)
N1 C8 C9A C7 -151.38(19)
C9B C8 C9A C7 -73.3(5)
N1 C8 C9A C3A -32.5(2)
C9B C8 C9A C3A 45.6(5)
C2 C3B C9B C8 -55.2(7)
C4 C3B C9B C8 179.2(4)
C2 C3B C9B C7 -166.3(4)
C4 C3B C9B C7 68.0(7)
N1 C8 C9B C3B 51.3(6)
C9A C8 C9B C3B -55.8(6)
N1 C8 C9B C7 159.2(4)
C9A C8 C9B C7 52.1(4)
C6 C7 C9B C3B -63.6(7)
C9A C7 C9B C3B 47.3(6)
C6 C7 C9B C8 -170.0(3)
C9A C7 C9B C8 -59.1(4)
C2 N1 S10 O11 34.40(14)
C8 N1 S10 O11 -177.75(12)
C2 N1 S10 O12 163.53(12)
C8 N1 S10 O12 -48.62(14)
C2 N1 S10 C13 -81.88(14)
C8 N1 S10 C13 65.97(14)
O11 S10 C13 C14 -39.43(14)
O12 S10 C13 C14 -170.67(12)
N1 S10 C13 C14 75.08(14)
O11 S10 C13 C18 139.83(13)
O12 S10 C13 C18 8.58(15)
N1 S10 C13 C18 -105.66(13)
C18 C13 C14 C15 -0.4(2)
S10 C13 C14 C15 178.81(12)
C13 C14 C15 C16 -1.2(2)
C14 C15 C16 C17 1.8(2)
C14 C15 C16 C19 -178.05(14)
C15 C16 C17 C18 -0.8(2)
C19 C16 C17 C18 179.06(14)
C16 C17 C18 C13 -0.8(2)
C14 C13 C18 C17 1.4(2)
S10 C13 C18 C17 -177.83(12)
C3A C4 C20 C21B -177.0(8)
C5 C4 C20 C21B -8.4(8)
C3B C4 C20 C21B 151.8(9)
C3A C4 C20 C24B 6.9(19)
C5 C4 C20 C24B 175.5(19)
C3B C4 C20 C24B -24(2)
C3A C4 C20 C24A 8.3(14)
C5 C4 C20 C24A 176.9(14)
C3B C4 C20 C24A -22.9(15)
C3A C4 C20 C21A -163.9(6)
C5 C4 C20 C21A 4.7(6)
C3B C4 C20 C21A 164.9(7)
C4 C20 C21A C22A 160.2(5)
C21B C20 C21A C22A -110(8)
C24B C20 C21A C22A -12.3(18)
C24A C20 C21A C22A -13.6(14)
C20 C21A C22A C23A 32.8(8)
C21A C22A C23A C24A -39.3(13)
C4 C20 C24A C23A 176.2(5)
C21B C20 C24A C23A 0.9(18)
C24B C20 C24A C23A -138(85)
C21A C20 C24A C23A -10.7(17)
C22A C23A C24A C20 31.2(16)
C4 C20 C21B C22B -175.7(5)
C24B C20 C21B C22B 1.2(19)
C24A C20 C21B C22B 0.1(15)
C21A C20 C21B C22B 87(7)
C20 C21B C22B C23B -27.6(12)
C21B C22B C23B C24B 43(2)
C4 C20 C24B C23B -157.9(9)
C21B C20 C24B C23B 26(2)
C24A C20 C24B C23B 67(83)
C21A C20 C24B C23B 14(2)
C22B C23B C24B C20 -42(2)
